data_4131459
loop_
_publ_author_name
'Spoehrle, St\'ephanie S M'
'West, Thomas H.'
'Taylor, James E.'
'Slawin, Alexandra M. Z.'
'Smith, Andrew D.'

_publ_section_title
;
 Tandem Palladium and Isothiourea Relay Catalysis: Enantioselective
 Synthesis of \a-Amino Acid Derivatives via Allylic Amination and
 [2,3]-Sigmatropic Rearrangement.
;
_journal_issue 34
_journal_name_full 'Journal of the American Chemical Society'
_journal_page_first 11895
_journal_page_last 11902
_journal_paper_doi 10.1021/jacs.7b05619
_journal_volume 139
_journal_year 2017
_chemical_absolute_configuration ad
_chemical_formula_moiety 'C29 H32 N2 O4 S'
_chemical_formula_sum 'C29 H32 N2 O4 S'
_chemical_formula_weight 504.64
_space_group_crystal_system monoclinic
_space_group_IT_number 4
_space_group_name_Hall 'P 2yb'
_space_group_name_H-M_alt 'P 1 21 1'
_atom_sites_solution_hydrogens geom
_atom_sites_solution_primary direct
_atom_sites_solution_secondary difmap
_audit_creation_date 2016-12-14
_audit_creation_method 'by CrystalStructure 4.2'
_cell_angle_alpha 90.0000
_cell_angle_beta 105.319(4)
_cell_angle_gamma 90.0000
_cell_formula_units_Z 4
_cell_length_a 15.1112(6)
_cell_length_b 9.7018(2)
_cell_length_c 19.4687(6)
_cell_measurement_reflns_used 10373
_cell_measurement_temperature 125
_cell_measurement_theta_max 74.74
_cell_measurement_theta_min 3.02
_cell_volume 2752.81(16)
_computing_cell_refinement 'CrysAlisPro 1.171.38.41 (Rigaku OD, 2015)'
_computing_data_collection 'CrysAlisPro 1.171.38.41 (Rigaku OD, 2015)'
_computing_data_reduction 'CrysAlisPro 1.171.38.41 (Rigaku OD, 2015)'
_computing_molecular_graphics 'CrystalStructure 4.2'
_computing_publication_material 'CrystalStructure 4.2 (Rigaku, 2015)'
_computing_structure_refinement 'SHELXL Version 2014/7 (Sheldrick, 2008)'
_computing_structure_solution 'SIR2011 (Burla, et al., 2012)'
_diffrn_ambient_temperature 125
_diffrn_detector_area_resol_mean 5.811
_diffrn_measured_fraction_theta_full 0.996
_diffrn_measured_fraction_theta_max 0.975
_diffrn_measurement_device_type 'Rigaku XtaLAB P200'
_diffrn_measurement_method \w
_diffrn_radiation_type 'Cu K\a'
_diffrn_radiation_wavelength 1.54187
_diffrn_reflns_av_R_equivalents 0.0806
_diffrn_reflns_Laue_measured_fraction_full 0.996
_diffrn_reflns_Laue_measured_fraction_max 0.975
_diffrn_reflns_limit_h_max 18
_diffrn_reflns_limit_h_min -18
_diffrn_reflns_limit_k_max 12
_diffrn_reflns_limit_k_min -12
_diffrn_reflns_limit_l_max 23
_diffrn_reflns_limit_l_min -23
_diffrn_reflns_number 32296
_diffrn_reflns_point_group_measured_fraction_full 0.965
_diffrn_reflns_point_group_measured_fraction_max 0.930
_diffrn_reflns_theta_full 67.687
_diffrn_reflns_theta_max 75.905
_diffrn_reflns_theta_min 2.353
_diffrn_standards_number 0
_exptl_absorpt_coefficient_mu 1.332
_exptl_absorpt_correction_T_max 0.987
_exptl_absorpt_correction_T_min 0.432
_exptl_absorpt_correction_type multi-scan
_exptl_absorpt_process_details
;
CrysAlisPro 1.171.38.41 (Rigaku Oxford Diffraction, 2015)
Empirical absorption correction using spherical harmonics,
 implemented in SCALE3 ABSPACK scaling algorithm.
;
_exptl_crystal_colour colourless
_exptl_crystal_density_diffrn 1.218
_exptl_crystal_density_method 'not measured'
_exptl_crystal_description needle
_exptl_crystal_F_000 1072.00
_exptl_crystal_size_max 0.100
_exptl_crystal_size_mid 0.020
_exptl_crystal_size_min 0.010
_refine_diff_density_max 0.34
_refine_diff_density_min -0.66
_refine_ls_abs_structure_details
;
 Flack x determined using 2843 quotients [(I+)-(I-)]/[(I+)+(I-)]
 (Parsons, Flack and Wagner, Acta Cryst. B69 (2013) 249-259).
;
_refine_ls_abs_structure_Flack -0.02(2)
_refine_ls_extinction_method none
_refine_ls_goodness_of_fit_ref 0.854
_refine_ls_hydrogen_treatment mixed
_refine_ls_number_parameters 657
_refine_ls_number_reflns 10672
_refine_ls_number_restraints 3
_refine_ls_R_factor_all 0.0863
_refine_ls_R_factor_gt 0.0667
_refine_ls_shift/su_max 0.000
_refine_ls_structure_factor_coef Fsqd
_refine_ls_weighting_details 'w = 1/[\s^2^(Fo^2^)+(0.1730P)^2^] where P=(Fo^2^+2Fc^2^)/3'
_refine_ls_weighting_scheme calc
_refine_ls_wR_factor_gt 0.1734
_refine_ls_wR_factor_ref 0.1997
_reflns_Friedel_coverage 0.797
_reflns_Friedel_fraction_full 0.930
_reflns_Friedel_fraction_max 0.879
_reflns_number_gt 8219
_reflns_number_total 10672
_reflns_threshold_expression F^2^>2.0\s(F^2^)
_cod_data_source_file ja7b05619_si_002.cif
_cod_data_source_block SI-87
_cod_depositor_comments
;
The following automatic conversions were performed:

data item '_chemical_absolute_configuration' value 'ad ' was changed
to 'ad' in accordance with the
/home/saulius/struct/COD-crude-data/automatic-downloads/DataCite-retrospective/ACS/depositions/lib/dictionaries/cif_core.dic
dictionary named 'cif_core.dic' version 2.4.2 last updated on
2011-04-26.

Automatic conversion script
Id: cif_fix_values 6909 2019-04-08 15:41:33Z antanas 
;
_cod_database_code 4131459

loop_
_space_group_symop_id
_space_group_symop_operation_xyz
1 +X,+Y,+Z
2 -X,1/2+Y,-Z

loop_
_atom_site_label
_atom_site_type_symbol
_atom_site_fract_x
_atom_site_fract_y
_atom_site_fract_z
_atom_site_U_iso_or_equiv
_atom_site_adp_type
_atom_site_occupancy
_atom_site_site_symmetry_order
_atom_site_calc_flag
_atom_site_refinement_flags_posn
_atom_site_refinement_flags_adp
S1 S 0.36943(9) 0.47179(12) 0.86642(7) 0.0366(3) Uani 1 1 d . .
S31 S 0.45246(10) 0.92877(12) 0.61826(7) 0.0387(3) Uani 1 1 d . .
O1 O 0.9909(3) 0.7477(4) 1.0060(3) 0.0503(10) Uani 1 1 d . .
O2 O 0.4001(3) 0.4113(4) 0.8103(2) 0.0423(9) Uani 1 1 d . .
O3 O 0.2883(3) 0.4259(4) 0.8814(2) 0.0457(9) Uani 1 1 d . .
O20 O 0.4460(2) 0.4464(4) 0.94053(19) 0.0381(8) Uani 1 1 d . .
O31 O 0.9697(3) 0.6446(4) 0.4728(2) 0.0477(9) Uani 1 1 d . .
O32 O 0.5165(3) 1.0133(4) 0.6670(2) 0.0500(10) Uani 1 1 d . .
O33 O 0.3577(3) 0.9570(5) 0.6032(2) 0.0524(11) Uani 1 1 d . .
O50 O 0.4746(2) 0.9398(4) 0.54238(18) 0.0364(8) Uani 1 1 d . .
N1 N 1.0428(3) 0.5355(5) 0.9902(3) 0.0409(10) Uani 1 1 d D .
N2 N 0.8741(3) 0.5600(5) 1.0770(3) 0.0422(10) Uani 1 1 d . .
N31 N 1.0462(3) 0.8459(5) 0.5010(3) 0.0379(10) Uani 1 1 d D .
N32 N 0.8229(3) 0.8734(6) 0.4146(3) 0.0456(11) Uani 1 1 d . .
C1 C 0.9778(4) 0.6220(6) 1.0001(3) 0.0423(12) Uani 1 1 d . .
C2 C 0.8877(4) 0.5572(6) 1.0049(3) 0.0409(12) Uani 1 1 d . .
H2 H 0.8893 0.4582 0.9910 0.049 Uiso 1 1 calc R U
C3 C 0.8084(4) 0.6261(6) 0.9487(3) 0.0429(12) Uani 1 1 d . .
H3 H 0.8100 0.7271 0.9594 0.052 Uiso 1 1 calc R U
C4 C 0.8240(4) 0.6087(8) 0.8753(4) 0.0522(15) Uani 1 1 d . .
H4 H 0.8317 0.5178 0.8597 0.063 Uiso 1 1 calc R U
C5 C 0.8275(6) 0.7114(10) 0.8317(4) 0.074(2) Uani 1 1 d . .
H5A H 0.8200 0.8036 0.8456 0.089 Uiso 1 1 calc R U
H5B H 0.8375 0.6932 0.7864 0.089 Uiso 1 1 calc R U
C6 C 1.1311(4) 0.5823(6) 0.9839(3) 0.0415(12) Uani 1 1 d . .
H6A H 1.1255 0.6798 0.9683 0.050 Uiso 1 1 calc R U
H6B H 1.1482 0.5277 0.9464 0.050 Uiso 1 1 calc R U
C7 C 1.2075(4) 0.5712(6) 1.0521(3) 0.0408(12) Uani 1 1 d . .
C8 C 1.1943(5) 0.6147(7) 1.1163(3) 0.0536(15) Uani 1 1 d . .
H8 H 1.1370 0.6516 1.1188 0.064 Uiso 1 1 calc R U
C9 C 1.2675(7) 0.6030(8) 1.1776(4) 0.070(2) Uani 1 1 d . .
H9 H 1.2595 0.6313 1.2223 0.084 Uiso 1 1 calc R U
C10 C 1.3500(6) 0.5515(8) 1.1738(4) 0.067(2) Uani 1 1 d . .
H10 H 1.3992 0.5457 1.2157 0.080 Uiso 1 1 calc R U
C11 C 1.3624(5) 0.5085(8) 1.1108(4) 0.0614(18) Uani 1 1 d . .
H11 H 1.4199 0.4719 1.1086 0.074 Uiso 1 1 calc R U
C12 C 1.2906(4) 0.5186(6) 1.0497(3) 0.0467(13) Uani 1 1 d . .
H12 H 1.2993 0.4885 1.0055 0.056 Uiso 1 1 calc R U
C13 C 0.9417(4) 0.4744(7) 1.1268(3) 0.0507(14) Uani 1 1 d . .
H13A H 1.0018 0.5220 1.1387 0.061 Uiso 1 1 calc R U
H13B H 0.9489 0.3862 1.1032 0.061 Uiso 1 1 calc R U
C14 C 0.9154(5) 0.4449(9) 1.1933(4) 0.067(2) Uani 1 1 d . .
H14 H 0.8599 0.3954 1.1887 0.081 Uiso 1 1 calc R U
C15 C 0.9607(7) 0.4798(11) 1.2574(4) 0.080(2) Uani 1 1 d . .
H15A H 1.0166 0.5294 1.2648 0.096 Uiso 1 1 calc R U
H15B H 0.9378 0.4558 1.2968 0.096 Uiso 1 1 calc R U
C16 C 0.8711(5) 0.6979(7) 1.1064(4) 0.0533(15) Uani 1 1 d . .
H16A H 0.8257 0.7539 1.0726 0.064 Uiso 1 1 calc R U
H16B H 0.8539 0.6913 1.1514 0.064 Uiso 1 1 calc R U
H16C H 0.9317 0.7411 1.1149 0.064 Uiso 1 1 calc R U
C17 C 0.7143(4) 0.5720(6) 0.9501(3) 0.0389(11) Uani 1 1 d . .
C18 C 0.6833(4) 0.4420(6) 0.9241(3) 0.0432(12) Uani 1 1 d . .
H18 H 0.7235 0.3822 0.9082 0.052 Uiso 1 1 calc R U
C19 C 0.5955(4) 0.3982(5) 0.9209(3) 0.0412(12) Uani 1 1 d . .
H19 H 0.5753 0.3091 0.9035 0.049 Uiso 1 1 calc R U
C20 C 0.5372(4) 0.4879(5) 0.9438(3) 0.0369(11) Uani 1 1 d . .
C21 C 0.5658(4) 0.6155(6) 0.9710(3) 0.0405(12) Uani 1 1 d . .
H21 H 0.5255 0.6746 0.9873 0.049 Uiso 1 1 calc R U
C22 C 0.6547(4) 0.6567(6) 0.9743(3) 0.0404(11) Uani 1 1 d . .
H22 H 0.6753 0.7446 0.9935 0.048 Uiso 1 1 calc R U
C23 C 0.3676(3) 0.6520(5) 0.8568(3) 0.0333(10) Uani 1 1 d . .
C24 C 0.4122(4) 0.7101(6) 0.8103(3) 0.0404(12) Uani 1 1 d . .
H24 H 0.4432 0.6543 0.7840 0.049 Uiso 1 1 calc R U
C25 C 0.4099(5) 0.8520(6) 0.8033(3) 0.0448(13) Uani 1 1 d . .
H25 H 0.4409 0.8934 0.7720 0.054 Uiso 1 1 calc R U
C26 C 0.3646(4) 0.9355(5) 0.8399(3) 0.0370(11) Uani 1 1 d . .
C27 C 0.3226(4) 0.8743(6) 0.8878(3) 0.0409(12) Uani 1 1 d . .
H27 H 0.2934 0.9305 0.9152 0.049 Uiso 1 1 calc R U
C28 C 0.3231(4) 0.7325(6) 0.8958(3) 0.0407(12) Uani 1 1 d . .
H28 H 0.2931 0.6911 0.9278 0.049 Uiso 1 1 calc R U
C29 C 0.3615(5) 1.0899(6) 0.8297(4) 0.0534(15) Uani 1 1 d . .
H29A H 0.3264 1.1316 0.8601 0.064 Uiso 1 1 calc R U
H29B H 0.4241 1.1267 0.8428 0.064 Uiso 1 1 calc R U
H29C H 0.3320 1.1116 0.7798 0.064 Uiso 1 1 calc R U
C31 C 0.9701(4) 0.7686(6) 0.4864(3) 0.0396(11) Uani 1 1 d . .
C32 C 0.8806(4) 0.8460(6) 0.4861(3) 0.0382(11) Uani 1 1 d . .
H32 H 0.8989 0.9374 0.5092 0.046 Uiso 1 1 calc R U
C33 C 0.8317(4) 0.7668(5) 0.5336(3) 0.0390(11) Uani 1 1 d . .
H33 H 0.8253 0.6685 0.5176 0.047 Uiso 1 1 calc R U
C34 C 0.8911(4) 0.7706(7) 0.6097(3) 0.0468(13) Uani 1 1 d . .
H34 H 0.9037 0.8586 0.6314 0.056 Uiso 1 1 calc R U
C35 C 0.9265(5) 0.6638(8) 0.6483(4) 0.0555(16) Uani 1 1 d . .
H35A H 0.9158 0.5736 0.6288 0.067 Uiso 1 1 calc R U
H35B H 0.9630 0.6765 0.6957 0.067 Uiso 1 1 calc R U
C36 C 1.1357(4) 0.7905(6) 0.5006(3) 0.0440(12) Uani 1 1 d . .
H36A H 1.1362 0.6904 0.5106 0.053 Uiso 1 1 calc R U
H36B H 1.1829 0.8341 0.5397 0.053 Uiso 1 1 calc R U
C37 C 1.1618(4) 0.8117(5) 0.4323(3) 0.0423(12) Uani 1 1 d . .
C38 C 1.1021(5) 0.7730(7) 0.3663(4) 0.0534(15) Uani 1 1 d . .
H38 H 1.0452 0.7296 0.3648 0.064 Uiso 1 1 calc R U
C39 C 1.1265(6) 0.7983(9) 0.3038(4) 0.069(2) Uani 1 1 d . .
H39 H 1.0860 0.7730 0.2594 0.082 Uiso 1 1 calc R U
C40 C 1.2107(6) 0.8612(9) 0.3057(5) 0.070(2) Uani 1 1 d . .
H40 H 1.2270 0.8789 0.2627 0.084 Uiso 1 1 calc R U
C41 C 1.2689(5) 0.8968(9) 0.3692(5) 0.0660(19) Uani 1 1 d . .
H41 H 1.3262 0.9385 0.3705 0.079 Uiso 1 1 calc R U
C42 C 1.2449(4) 0.8721(7) 0.4321(4) 0.0501(14) Uani 1 1 d . .
H42 H 1.2863 0.8973 0.4761 0.060 Uiso 1 1 calc R U
C43 C 0.8694(4) 0.9663(7) 0.3752(3) 0.0510(14) Uani 1 1 d . .
H43A H 0.9050 0.9105 0.3492 0.061 Uiso 1 1 calc R U
H43B H 0.9130 1.0257 0.4095 0.061 Uiso 1 1 calc R U
C44 C 0.8031(5) 1.0552(8) 0.3233(4) 0.0600(17) Uani 1 1 d . .
H44 H 0.7496 1.0133 0.2938 0.072 Uiso 1 1 calc R U
C45 C 0.8150(6) 1.1906(10) 0.3160(4) 0.072(2) Uani 1 1 d . .
H45A H 0.8679 1.2351 0.3448 0.086 Uiso 1 1 calc R U
H45B H 0.7706 1.2422 0.2822 0.086 Uiso 1 1 calc R U
C46 C 0.7857(4) 0.7521(8) 0.3727(3) 0.0524(15) Uani 1 1 d . .
H46A H 0.7481 0.7810 0.3258 0.063 Uiso 1 1 calc R U
H46B H 0.8362 0.6939 0.3668 0.063 Uiso 1 1 calc R U
H46C H 0.7478 0.6998 0.3973 0.063 Uiso 1 1 calc R U
C47 C 0.7367(4) 0.8212(5) 0.5314(3) 0.0366(11) Uani 1 1 d . .
C48 C 0.7213(4) 0.9525(5) 0.5545(3) 0.0387(11) Uani 1 1 d . .
H48 H 0.7711 1.0154 0.5675 0.046 Uiso 1 1 calc R U
C49 C 0.6359(4) 0.9936(5) 0.5589(3) 0.0380(11) Uani 1 1 d . .
H49 H 0.6268 1.0829 0.5759 0.046 Uiso 1 1 calc R U
C50 C 0.5636(3) 0.9024(5) 0.5382(3) 0.0343(10) Uani 1 1 d . .
C51 C 0.5747(4) 0.7724(6) 0.5128(3) 0.0378(11) Uani 1 1 d . .
H51 H 0.5240 0.7116 0.4979 0.045 Uiso 1 1 calc R U
C52 C 0.6616(4) 0.7329(5) 0.5097(3) 0.0385(11) Uani 1 1 d . .
H52 H 0.6703 0.6437 0.4924 0.046 Uiso 1 1 calc R U
C53 C 0.4742(4) 0.7554(5) 0.6428(3) 0.0363(11) Uani 1 1 d . .
C54 C 0.5567(4) 0.7184(6) 0.6903(3) 0.0401(12) Uani 1 1 d . .
H54 H 0.6020 0.7862 0.7089 0.048 Uiso 1 1 calc R U
C55 C 0.5721(4) 0.5829(6) 0.7101(3) 0.0439(12) Uani 1 1 d . .
H55 H 0.6282 0.5575 0.7431 0.053 Uiso 1 1 calc R U
C56 C 0.5063(4) 0.4811(6) 0.6826(3) 0.0439(13) Uani 1 1 d . .
C57 C 0.4238(4) 0.5212(6) 0.6351(3) 0.0453(13) Uani 1 1 d . .
H57 H 0.3787 0.4534 0.6158 0.054 Uiso 1 1 calc R U
C58 C 0.4065(4) 0.6580(6) 0.6154(3) 0.0392(11) Uani 1 1 d . .
H58 H 0.3497 0.6846 0.5839 0.047 Uiso 1 1 calc R U
C59 C 0.5233(6) 0.3333(7) 0.7034(4) 0.0594(17) Uani 1 1 d . .
H59A H 0.4700 0.2780 0.6789 0.071 Uiso 1 1 calc R U
H59B H 0.5777 0.3007 0.6898 0.071 Uiso 1 1 calc R U
H59C H 0.5333 0.3242 0.7550 0.071 Uiso 1 1 calc R U
H1 H 1.030(4) 0.4365(14) 0.991(3) 0.031(13) Uiso 1 1 d D .
H31 H 1.049(4) 0.9428(19) 0.516(3) 0.042(16) Uiso 1 1 d D .

loop_
_atom_site_aniso_label
_atom_site_aniso_U_11
_atom_site_aniso_U_22
_atom_site_aniso_U_33
_atom_site_aniso_U_23
_atom_site_aniso_U_13
_atom_site_aniso_U_12
S1 0.0395(6) 0.0292(6) 0.0413(6) -0.0005(5) 0.0108(5) -0.0022(5)
S31 0.0514(7) 0.0310(6) 0.0353(6) 0.0020(5) 0.0141(5) 0.0053(5)
O1 0.046(2) 0.0249(19) 0.081(3) -0.0004(18) 0.019(2) 0.0008(16)
O2 0.050(2) 0.0340(19) 0.043(2) -0.0068(16) 0.0125(17) -0.0005(17)
O3 0.048(2) 0.0378(19) 0.051(2) -0.0007(17) 0.0127(17) -0.0054(18)
O20 0.0409(19) 0.0332(19) 0.0387(18) 0.0058(14) 0.0081(15) 0.0023(15)
O31 0.047(2) 0.0324(19) 0.064(3) 0.0016(17) 0.0160(19) -0.0018(17)
O32 0.080(3) 0.0301(18) 0.036(2) -0.0068(15) 0.0089(19) -0.0053(19)
O33 0.060(2) 0.050(2) 0.057(2) 0.0120(19) 0.032(2) 0.020(2)
O50 0.0366(17) 0.0387(19) 0.0326(17) 0.0024(14) 0.0070(14) 0.0024(15)
N1 0.038(2) 0.031(2) 0.054(3) 0.0014(18) 0.012(2) 0.0023(18)
N2 0.040(2) 0.040(2) 0.047(3) 0.002(2) 0.011(2) -0.001(2)
N31 0.036(2) 0.030(2) 0.047(3) -0.0002(18) 0.0088(19) -0.0035(18)
N32 0.043(3) 0.053(3) 0.040(3) 0.000(2) 0.008(2) -0.002(2)
C1 0.041(3) 0.036(3) 0.051(3) 0.004(2) 0.012(2) 0.003(2)
C2 0.039(3) 0.030(2) 0.052(3) 0.001(2) 0.010(2) 0.002(2)
C3 0.044(3) 0.035(3) 0.050(3) 0.006(2) 0.013(2) 0.006(2)
C4 0.050(3) 0.058(4) 0.050(3) 0.005(3) 0.016(3) -0.003(3)
C5 0.087(5) 0.075(5) 0.062(5) 0.014(4) 0.024(4) -0.006(4)
C6 0.038(3) 0.039(3) 0.047(3) 0.003(2) 0.011(2) 0.002(2)
C7 0.043(3) 0.030(2) 0.049(3) -0.004(2) 0.012(2) -0.002(2)
C8 0.061(4) 0.054(4) 0.047(3) -0.010(3) 0.017(3) -0.012(3)
C9 0.103(6) 0.061(4) 0.040(4) -0.011(3) 0.011(4) -0.018(4)
C10 0.077(5) 0.053(4) 0.052(4) 0.000(3) -0.014(3) -0.011(4)
C11 0.056(4) 0.049(4) 0.069(5) 0.002(3) -0.002(3) 0.002(3)
C12 0.051(3) 0.037(3) 0.049(3) 0.001(2) 0.007(3) 0.001(2)
C13 0.047(3) 0.044(3) 0.055(3) 0.007(3) 0.004(3) -0.004(3)
C14 0.051(4) 0.086(6) 0.061(4) 0.016(4) 0.006(3) -0.007(4)
C15 0.088(6) 0.089(6) 0.056(4) 0.020(4) 0.006(4) -0.003(5)
C16 0.052(4) 0.053(3) 0.055(4) -0.003(3) 0.013(3) 0.010(3)
C17 0.042(3) 0.034(2) 0.039(3) 0.003(2) 0.009(2) 0.003(2)
C18 0.045(3) 0.037(3) 0.048(3) -0.001(2) 0.013(2) 0.007(2)
C19 0.048(3) 0.027(2) 0.047(3) -0.001(2) 0.011(2) 0.001(2)
C20 0.038(3) 0.033(3) 0.041(3) 0.005(2) 0.012(2) 0.001(2)
C21 0.043(3) 0.034(3) 0.044(3) 0.001(2) 0.009(2) 0.006(2)
C22 0.041(3) 0.032(2) 0.046(3) 0.003(2) 0.009(2) 0.003(2)
C23 0.034(2) 0.028(2) 0.035(3) 0.0003(19) 0.005(2) 0.0004(19)
C24 0.047(3) 0.038(3) 0.038(3) -0.003(2) 0.014(2) -0.001(2)
C25 0.062(4) 0.038(3) 0.037(3) 0.003(2) 0.018(3) -0.003(3)
C26 0.044(3) 0.030(2) 0.036(2) 0.004(2) 0.008(2) 0.001(2)
C27 0.046(3) 0.033(2) 0.044(3) -0.004(2) 0.011(2) 0.004(2)
C28 0.043(3) 0.036(3) 0.045(3) 0.004(2) 0.014(2) 0.000(2)
C29 0.077(4) 0.030(3) 0.055(4) 0.004(2) 0.020(3) 0.002(3)
C31 0.039(3) 0.034(3) 0.044(3) 0.003(2) 0.008(2) -0.001(2)
C32 0.035(3) 0.035(2) 0.044(3) 0.004(2) 0.011(2) 0.000(2)
C33 0.036(3) 0.033(3) 0.046(3) 0.002(2) 0.007(2) -0.004(2)
C34 0.041(3) 0.054(4) 0.043(3) 0.003(3) 0.006(2) 0.000(3)
C35 0.053(4) 0.056(4) 0.051(4) 0.004(3) 0.003(3) -0.002(3)
C36 0.039(3) 0.038(3) 0.054(3) 0.007(2) 0.010(2) 0.002(2)
C37 0.041(3) 0.031(3) 0.058(3) -0.001(2) 0.017(3) 0.004(2)
C38 0.054(4) 0.055(4) 0.053(4) -0.008(3) 0.017(3) -0.004(3)
C39 0.083(5) 0.071(5) 0.054(4) -0.017(4) 0.023(4) -0.001(4)
C40 0.084(5) 0.071(5) 0.066(5) -0.005(4) 0.040(4) -0.002(4)
C41 0.063(4) 0.063(4) 0.083(5) -0.005(4) 0.039(4) -0.010(3)
C42 0.044(3) 0.043(3) 0.067(4) 0.003(3) 0.021(3) -0.002(3)
C43 0.052(3) 0.052(3) 0.050(3) 0.004(3) 0.015(3) 0.002(3)
C44 0.059(4) 0.069(4) 0.045(3) 0.010(3) 0.002(3) -0.007(3)
C45 0.068(5) 0.082(5) 0.058(4) 0.018(4) 0.004(3) -0.007(4)
C46 0.043(3) 0.063(4) 0.047(3) 0.000(3) 0.005(3) -0.004(3)
C47 0.033(3) 0.038(3) 0.037(3) 0.000(2) 0.006(2) -0.002(2)
C48 0.039(3) 0.035(3) 0.040(3) 0.000(2) 0.005(2) -0.009(2)
C49 0.043(3) 0.032(3) 0.036(3) -0.0006(19) 0.005(2) -0.004(2)
C50 0.037(3) 0.033(2) 0.031(2) 0.0044(19) 0.0059(19) -0.003(2)
C51 0.041(3) 0.040(3) 0.030(2) 0.000(2) 0.007(2) -0.008(2)
C52 0.044(3) 0.033(2) 0.040(3) -0.004(2) 0.013(2) -0.004(2)
C53 0.042(3) 0.036(3) 0.031(2) 0.002(2) 0.010(2) 0.002(2)
C54 0.039(3) 0.039(3) 0.044(3) -0.003(2) 0.014(2) -0.002(2)
C55 0.047(3) 0.043(3) 0.042(3) 0.008(2) 0.012(2) 0.011(2)
C56 0.060(3) 0.031(2) 0.047(3) 0.000(2) 0.026(3) 0.006(3)
C57 0.059(4) 0.039(3) 0.040(3) -0.004(2) 0.017(3) -0.004(2)
C58 0.043(3) 0.035(3) 0.039(3) -0.002(2) 0.010(2) -0.004(2)
C59 0.083(5) 0.036(3) 0.069(4) 0.009(3) 0.036(4) 0.012(3)

loop_
_atom_type_symbol
_atom_type_description
_atom_type_scat_dispersion_real
_atom_type_scat_dispersion_imag
_atom_type_scat_source
C C 0.0181 0.0091
;
International Tables for Crystallography
(Vol. C, Tables 4.2.6.8 and 6.1.1.4)
;
H H 0.0000 0.0000
;
International Tables for Crystallography
(Vol. C, Table 6.1.1.4)
;
N N 0.0311 0.0180
;
International Tables for Crystallography
(Vol. C, Tables 4.2.6.8 and 6.1.1.4)
;
O O 0.0492 0.0322
;
International Tables for Crystallography
(Vol. C, Tables 4.2.6.8 and 6.1.1.4)
;
S S 0.3331 0.5567
;
International Tables for Crystallography
(Vol. C, Tables 4.2.6.8 and 6.1.1.4)
;

loop_
_geom_angle_atom_site_label_1
_geom_angle_atom_site_label_2
_geom_angle_atom_site_label_3
_geom_angle
O3 S1 O2 120.5(2)
O3 S1 O20 103.0(2)
O2 S1 O20 108.8(2)
O3 S1 C23 110.3(3)
O2 S1 C23 109.2(2)
O20 S1 C23 103.6(2)
O33 S31 O32 120.1(3)
O33 S31 O50 104.1(2)
O32 S31 O50 107.8(2)
O33 S31 C53 110.4(3)
O32 S31 C53 109.0(3)
O50 S31 C53 104.2(2)
C20 O20 S1 117.1(3)
C50 O50 S31 118.0(3)
C1 N1 C6 122.8(5)
C1 N1 H1 117(3)
C6 N1 H1 120(3)
C16 N2 C13 110.4(5)
C16 N2 C2 114.7(5)
C13 N2 C2 111.8(5)
C31 N31 C36 122.6(5)
C31 N31 H31 124(3)
C36 N31 H31 113(3)
C46 N32 C32 115.6(5)
C46 N32 C43 111.6(5)
C32 N32 C43 111.1(5)
O1 C1 N1 121.6(5)
O1 C1 C2 121.7(5)
N1 C1 C2 116.7(5)
N2 C2 C1 113.7(5)
N2 C2 C3 112.9(4)
C1 C2 C3 108.5(4)
N2 C2 H2 107.1
C1 C2 H2 107.1
C3 C2 H2 107.1
C17 C3 C4 110.9(5)
C17 C3 C2 113.0(4)
C4 C3 C2 109.5(5)
C17 C3 H3 107.7
C4 C3 H3 107.7
C2 C3 H3 107.7
C5 C4 C3 124.3(7)
C5 C4 H4 117.8
C3 C4 H4 117.8
C4 C5 H5A 120.0
C4 C5 H5B 120.0
H5A C5 H5B 120.0
N1 C6 C7 114.2(5)
N1 C6 H6A 108.7
C7 C6 H6A 108.7
N1 C6 H6B 108.7
C7 C6 H6B 108.7
H6A C6 H6B 107.6
C12 C7 C8 119.8(6)
C12 C7 C6 119.4(5)
C8 C7 C6 120.7(5)
C7 C8 C9 118.4(7)
C7 C8 H8 120.8
C9 C8 H8 120.8
C10 C9 C8 120.8(7)
C10 C9 H9 119.6
C8 C9 H9 119.6
C11 C10 C9 120.6(7)
C11 C10 H10 119.7
C9 C10 H10 119.7
C10 C11 C12 119.4(7)
C10 C11 H11 120.3
C12 C11 H11 120.3
C7 C12 C11 121.0(6)
C7 C12 H12 119.5
C11 C12 H12 119.5
N2 C13 C14 112.8(6)
N2 C13 H13A 109.0
C14 C13 H13A 109.0
N2 C13 H13B 109.0
C14 C13 H13B 109.0
H13A C13 H13B 107.8
C15 C14 C13 126.5(8)
C15 C14 H14 116.7
C13 C14 H14 116.7
C14 C15 H15A 120.0
C14 C15 H15B 120.0
H15A C15 H15B 120.0
N2 C16 H16A 109.5
N2 C16 H16B 109.5
H16A C16 H16B 109.5
N2 C16 H16C 109.5
H16A C16 H16C 109.5
H16B C16 H16C 109.5
C22 C17 C18 118.1(5)
C22 C17 C3 119.6(5)
C18 C17 C3 122.2(5)
C19 C18 C17 121.5(5)
C19 C18 H18 119.2
C17 C18 H18 119.2
C18 C19 C20 118.4(5)
C18 C19 H19 120.8
C20 C19 H19 120.8
C21 C20 C19 121.8(5)
C21 C20 O20 118.4(5)
C19 C20 O20 119.8(5)
C20 C21 C22 118.7(5)
C20 C21 H21 120.6
C22 C21 H21 120.6
C21 C22 C17 121.4(5)
C21 C22 H22 119.3
C17 C22 H22 119.3
C28 C23 C24 121.5(5)
C28 C23 S1 120.0(4)
C24 C23 S1 118.5(4)
C25 C24 C23 117.8(5)
C25 C24 H24 121.1
C23 C24 H24 121.1
C26 C25 C24 122.6(5)
C26 C25 H25 118.7
C24 C25 H25 118.7
C25 C26 C27 118.2(5)
C25 C26 C29 121.3(5)
C27 C26 C29 120.5(5)
C26 C27 C28 120.7(5)
C26 C27 H27 119.6
C28 C27 H27 119.6
C23 C28 C27 119.2(5)
C23 C28 H28 120.4
C27 C28 H28 120.4
C26 C29 H29A 109.5
C26 C29 H29B 109.5
H29A C29 H29B 109.5
C26 C29 H29C 109.5
H29A C29 H29C 109.5
H29B C29 H29C 109.5
O31 C31 N31 123.2(5)
O31 C31 C32 121.3(5)
N31 C31 C32 115.5(5)
N32 C32 C33 113.9(4)
N32 C32 C31 113.3(5)
C33 C32 C31 108.3(4)
N32 C32 H32 107.0
C33 C32 H32 107.0
C31 C32 H32 107.0
C34 C33 C47 109.3(5)
C34 C33 C32 108.8(4)
C47 C33 C32 114.3(4)
C34 C33 H33 108.1
C47 C33 H33 108.1
C32 C33 H33 108.1
C35 C34 C33 126.1(6)
C35 C34 H34 117.0
C33 C34 H34 117.0
C34 C35 H35A 120.0
C34 C35 H35B 120.0
H35A C35 H35B 120.0
N31 C36 C37 114.6(5)
N31 C36 H36A 108.6
C37 C36 H36A 108.6
N31 C36 H36B 108.6
C37 C36 H36B 108.6
H36A C36 H36B 107.6
C42 C37 C38 118.1(6)
C42 C37 C36 120.7(6)
C38 C37 C36 121.2(5)
C39 C38 C37 119.9(6)
C39 C38 H38 120.0
C37 C38 H38 120.0
C38 C39 C40 120.3(7)
C38 C39 H39 119.8
C40 C39 H39 119.8
C41 C40 C39 120.0(7)
C41 C40 H40 120.0
C39 C40 H40 120.0
C40 C41 C42 120.1(7)
C40 C41 H41 120.0
C42 C41 H41 120.0
C37 C42 C41 121.6(7)
C37 C42 H42 119.2
C41 C42 H42 119.2
N32 C43 C44 112.1(5)
N32 C43 H43A 109.2
C44 C43 H43A 109.2
N32 C43 H43B 109.2
C44 C43 H43B 109.2
H43A C43 H43B 107.9
C45 C44 C43 123.5(7)
C45 C44 H44 118.2
C43 C44 H44 118.2
C44 C45 H45A 120.0
C44 C45 H45B 120.0
H45A C45 H45B 120.0
N32 C46 H46A 109.5
N32 C46 H46B 109.5
H46A C46 H46B 109.5
N32 C46 H46C 109.5
H46A C46 H46C 109.5
H46B C46 H46C 109.5
C48 C47 C52 117.9(5)
C48 C47 C33 123.2(5)
C52 C47 C33 118.8(5)
C49 C48 C47 121.8(5)
C49 C48 H48 119.1
C47 C48 H48 119.1
C50 C49 C48 118.6(5)
C50 C49 H49 120.7
C48 C49 H49 120.7
C49 C50 C51 121.9(5)
C49 C50 O50 120.6(5)
C51 C50 O50 117.5(4)
C50 C51 C52 118.3(5)
C50 C51 H51 120.8
C52 C51 H51 120.8
C51 C52 C47 121.4(5)
C51 C52 H52 119.3
C47 C52 H52 119.3
C58 C53 C54 121.3(5)
C58 C53 S31 118.7(4)
C54 C53 S31 120.0(4)
C55 C54 C53 119.4(5)
C55 C54 H54 120.3
C53 C54 H54 120.3
C54 C55 C56 121.1(6)
C54 C55 H55 119.5
C56 C55 H55 119.5
C55 C56 C57 118.3(5)
C55 C56 C59 121.2(6)
C57 C56 C59 120.4(6)
C58 C57 C56 121.3(6)
C58 C57 H57 119.3
C56 C57 H57 119.3
C53 C58 C57 118.6(5)
C53 C58 H58 120.7
C57 C58 H58 120.7
C56 C59 H59A 109.5
C56 C59 H59B 109.5
H59A C59 H59B 109.5
C56 C59 H59C 109.5
H59A C59 H59C 109.5
H59B C59 H59C 109.5

loop_
_geom_bond_atom_site_label_1
_geom_bond_atom_site_label_2
_geom_bond_distance
S1 O3 1.405(4)
S1 O2 1.421(4)
S1 O20 1.612(4)
S1 C23 1.758(5)
S31 O33 1.411(4)
S31 O32 1.423(4)
S31 O50 1.602(4)
S31 C53 1.755(5)
O1 C1 1.235(7)
O20 C20 1.421(6)
O31 C31 1.232(7)
O50 C50 1.417(6)
N1 C1 1.345(7)
N1 C6 1.445(7)
N1 H1 0.980(7)
N2 C16 1.461(8)
N2 C13 1.466(8)
N2 C2 1.472(7)
N31 C31 1.339(7)
N31 C36 1.458(7)
N31 H31 0.980(7)
N32 C46 1.457(9)
N32 C32 1.458(8)
N32 C43 1.476(8)
C1 C2 1.525(8)
C2 C3 1.545(8)
C2 H2 1.0000
C3 C17 1.523(8)
C3 C4 1.517(9)
C3 H3 1.0000
C4 C5 1.319(10)
C4 H4 0.9500
C5 H5A 0.9500
C5 H5B 0.9500
C6 C7 1.516(8)
C6 H6A 0.9900
C6 H6B 0.9900
C7 C12 1.368(8)
C7 C8 1.384(9)
C8 C9 1.400(11)
C8 H8 0.9500
C9 C10 1.363(12)
C9 H9 0.9500
C10 C11 1.354(12)
C10 H10 0.9500
C11 C12 1.386(9)
C11 H11 0.9500
C12 H12 0.9500
C13 C14 1.480(10)
C13 H13A 0.9900
C13 H13B 0.9900
C14 C15 1.299(12)
C14 H14 0.9500
C15 H15A 0.9500
C15 H15B 0.9500
C16 H16A 0.9800
C16 H16B 0.9800
C16 H16C 0.9800
C17 C22 1.391(8)
C17 C18 1.393(8)
C18 C19 1.378(8)
C18 H18 0.9500
C19 C20 1.393(8)
C19 H19 0.9500
C20 C21 1.371(8)
C21 C22 1.387(8)
C21 H21 0.9500
C22 H22 0.9500
C23 C28 1.382(8)
C23 C24 1.384(8)
C24 C25 1.383(8)
C24 H24 0.9500
C25 C26 1.375(8)
C25 H25 0.9500
C26 C27 1.391(8)
C26 C29 1.510(7)
C27 C28 1.384(8)
C27 H27 0.9500
C28 H28 0.9500
C29 H29A 0.9800
C29 H29B 0.9800
C29 H29C 0.9800
C31 C32 1.545(8)
C32 C33 1.535(7)
C32 H32 1.0000
C33 C34 1.517(8)
C33 C47 1.518(7)
C33 H33 1.0000
C34 C35 1.308(9)
C34 H34 0.9500
C35 H35A 0.9500
C35 H35B 0.9500
C36 C37 1.496(8)
C36 H36A 0.9900
C36 H36B 0.9900
C37 C42 1.387(8)
C37 C38 1.412(9)
C38 C39 1.384(10)
C38 H38 0.9500
C39 C40 1.402(12)
C39 H39 0.9500
C40 C41 1.359(12)
C40 H40 0.9500
C41 C42 1.387(10)
C41 H41 0.9500
C42 H42 0.9500
C43 C44 1.495(10)
C43 H43A 0.9900
C43 H43B 0.9900
C44 C45 1.339(12)
C44 H44 0.9500
C45 H45A 0.9500
C45 H45B 0.9500
C46 H46A 0.9800
C46 H46B 0.9800
C46 H46C 0.9800
C47 C48 1.391(7)
C47 C52 1.395(7)
C48 C49 1.375(8)
C48 H48 0.9500
C49 C50 1.381(7)
C49 H49 0.9500
C50 C51 1.380(8)
C51 C52 1.386(8)
C51 H51 0.9500
C52 H52 0.9500
C53 C58 1.391(8)
C53 C54 1.389(8)
C54 C55 1.373(8)
C54 H54 0.9500
C55 C56 1.404(9)
C55 H55 0.9500
C56 C57 1.396(9)
C56 C59 1.493(8)
C57 C58 1.387(8)
C57 H57 0.9500
C58 H58 0.9500
C59 H59A 0.9800
C59 H59B 0.9800
C59 H59C 0.9800

loop_
_geom_hbond_atom_site_label_D
_geom_hbond_atom_site_label_H
_geom_hbond_atom_site_label_A
_geom_hbond_site_symmetry_A
_geom_hbond_distance_DA
_geom_hbond_distance_DH
_geom_hbond_distance_HA
_geom_hbond_angle_DHA
_geom_hbond_publ_flag
N1 H1 O1 2_747 2.843(6) 0.980(18) 1.863(17) 179(4) no
N31 H31 O31 2_756 2.963(6) 0.98(3) 2.00(2) 168(4) no

loop_
_geom_torsion_atom_site_label_1
_geom_torsion_atom_site_label_2
_geom_torsion_atom_site_label_3
_geom_torsion_atom_site_label_4
_geom_torsion
O3 S1 O20 C20 -177.7(4)
O2 S1 O20 C20 53.2(4)
C23 S1 O20 C20 -62.8(4)
O33 S31 O50 C50 -173.5(4)
O32 S31 O50 C50 58.0(4)
C53 S31 O50 C50 -57.7(4)
C6 N1 C1 O1 -1.6(9)
C6 N1 C1 C2 179.2(5)
C16 N2 C2 C1 61.2(6)
C13 N2 C2 C1 -65.5(6)
C16 N2 C2 C3 -63.0(6)
C13 N2 C2 C3 170.4(5)
O1 C1 C2 N2 -70.6(7)
N1 C1 C2 N2 108.5(6)
O1 C1 C2 C3 55.9(7)
N1 C1 C2 C3 -125.0(5)
N2 C2 C3 C17 -51.4(6)
C1 C2 C3 C17 -178.3(5)
N2 C2 C3 C4 -175.5(5)
C1 C2 C3 C4 57.6(6)
C17 C3 C4 C5 110.3(8)
C2 C3 C4 C5 -124.3(7)
C1 N1 C6 C7 98.5(6)
N1 C6 C7 C12 134.9(5)
N1 C6 C7 C8 -45.7(8)
C12 C7 C8 C9 -0.1(9)
C6 C7 C8 C9 -179.5(6)
C7 C8 C9 C10 0.7(11)
C8 C9 C10 C11 -1.0(12)
C9 C10 C11 C12 0.6(11)
C8 C7 C12 C11 -0.3(9)
C6 C7 C12 C11 179.1(6)
C10 C11 C12 C7 0.0(10)
C16 N2 C13 C14 66.5(7)
C2 N2 C13 C14 -164.5(6)
N2 C13 C14 C15 -118.6(9)
C4 C3 C17 C22 -126.6(6)
C2 C3 C17 C22 110.0(6)
C4 C3 C17 C18 49.7(7)
C2 C3 C17 C18 -73.7(7)
C22 C17 C18 C19 1.2(8)
C3 C17 C18 C19 -175.2(5)
C17 C18 C19 C20 0.6(8)
C18 C19 C20 C21 -1.9(8)
C18 C19 C20 O20 179.4(5)
S1 O20 C20 C21 95.1(5)
S1 O20 C20 C19 -86.1(5)
C19 C20 C21 C22 1.3(8)
O20 C20 C21 C22 -179.9(5)
C20 C21 C22 C17 0.6(8)
C18 C17 C22 C21 -1.8(8)
C3 C17 C22 C21 174.7(5)
O3 S1 C23 C28 32.3(5)
O2 S1 C23 C28 166.9(4)
O20 S1 C23 C28 -77.3(5)
O3 S1 C23 C24 -148.4(4)
O2 S1 C23 C24 -13.8(5)
O20 S1 C23 C24 102.1(4)
C28 C23 C24 C25 -0.7(9)
S1 C23 C24 C25 179.9(5)
C23 C24 C25 C26 -0.8(9)
C24 C25 C26 C27 2.6(9)
C24 C25 C26 C29 -178.5(6)
C25 C26 C27 C28 -2.9(9)
C29 C26 C27 C28 178.2(6)
C24 C23 C28 C27 0.4(9)
S1 C23 C28 C27 179.7(4)
C26 C27 C28 C23 1.4(9)
C36 N31 C31 O31 1.3(9)
C36 N31 C31 C32 -177.4(5)
C46 N32 C32 C33 -59.6(6)
C43 N32 C32 C33 171.9(5)
C46 N32 C32 C31 64.8(6)
C43 N32 C32 C31 -63.7(6)
O31 C31 C32 N32 -75.2(7)
N31 C31 C32 N32 103.5(6)
O31 C31 C32 C33 52.2(7)
N31 C31 C32 C33 -129.1(5)
N32 C32 C33 C34 -168.4(5)
C31 C32 C33 C34 64.6(6)
N32 C32 C33 C47 -46.0(6)
C31 C32 C33 C47 -173.0(4)
C47 C33 C34 C35 116.3(7)
C32 C33 C34 C35 -118.3(7)
C31 N31 C36 C37 95.7(6)
N31 C36 C37 C42 127.3(6)
N31 C36 C37 C38 -51.7(8)
C42 C37 C38 C39 -1.3(10)
C36 C37 C38 C39 177.7(6)
C37 C38 C39 C40 0.6(12)
C38 C39 C40 C41 0.4(13)
C39 C40 C41 C42 -0.6(12)
C38 C37 C42 C41 1.1(9)
C36 C37 C42 C41 -177.9(6)
C40 C41 C42 C37 -0.2(11)
C46 N32 C43 C44 80.5(7)
C32 N32 C43 C44 -148.9(6)
N32 C43 C44 C45 134.5(8)
C34 C33 C47 C48 58.6(7)
C32 C33 C47 C48 -63.5(7)
C34 C33 C47 C52 -117.1(5)
C32 C33 C47 C52 120.8(5)
C52 C47 C48 C49 2.7(8)
C33 C47 C48 C49 -173.0(5)
C47 C48 C49 C50 -1.6(8)
C48 C49 C50 C51 -0.5(8)
C48 C49 C50 O50 179.5(4)
S31 O50 C50 C49 -80.6(5)
S31 O50 C50 C51 99.3(5)
C49 C50 C51 C52 1.3(8)
O50 C50 C51 C52 -178.7(4)
C50 C51 C52 C47 0.0(8)
C48 C47 C52 C51 -1.9(8)
C33 C47 C52 C51 174.0(5)
O33 S31 C53 C58 28.9(5)
O32 S31 C53 C58 162.9(4)
O50 S31 C53 C58 -82.3(4)
O33 S31 C53 C54 -149.2(4)
O32 S31 C53 C54 -15.2(5)
O50 S31 C53 C54 99.6(4)
C58 C53 C54 C55 0.6(8)
S31 C53 C54 C55 178.7(4)
C53 C54 C55 C56 0.7(8)
C54 C55 C56 C57 -0.9(8)
C54 C55 C56 C59 179.2(5)
C55 C56 C57 C58 -0.2(8)
C59 C56 C57 C58 179.6(5)
C54 C53 C58 C57 -1.7(8)
S31 C53 C58 C57 -179.8(4)
C56 C57 C58 C53 1.5(8)
